data_4328393
loop_
_publ_author_name
'Jie Ling'
'Jie Qiu'
'Peter C. Burns'

_publ_section_title
;
 Uranyl Peroxide Oxalate Cage and Core-Shell Clusters Containing 50 and
 120 Uranyl Ions
;
_journal_name_full 'Inorganic Chemistry'
_journal_page_first 2403
_journal_page_last 2408
_journal_paper_doi 10.1021/ic202380g
_journal_volume 51
_journal_year 2012
_chemical_formula_moiety K13[(UO2)50(O2)43(OH)4(C2O4)20](H2O)92
_chemical_formula_sum 'C40 K13 O368 U50'
_chemical_formula_weight 18778.20
_chemical_name_common U50Ox20
_chemical_name_systematic
; 
 ? 
;
_space_group_IT_number 63
_symmetry_cell_setting orthorhombic
_symmetry_space_group_name_Hall '-C 2c 2'
_symmetry_space_group_name_H-M 'C m c m'
_atom_sites_solution_hydrogens none
_atom_sites_solution_primary direct
_atom_sites_solution_secondary difmap
_audit_creation_method SHELXL-97
_cell_angle_alpha 90.00
_cell_angle_beta 90.00
_cell_angle_gamma 90.00
_cell_formula_units_Z 4
_cell_length_a 28.152(3)
_cell_length_b 42.662(5)
_cell_length_c 40.296(4)
_cell_measurement_reflns_used 16769
_cell_measurement_temperature 100(2)
_cell_measurement_theta_max 22.63
_cell_measurement_theta_min 1.33
_cell_volume 48396(9)
_computing_cell_refinement 'SMART SAINT'
_computing_data_collection SMART
_computing_data_reduction SAINT
_computing_molecular_graphics 'SHELXP-97 (Sheldrick, 1997)'
_computing_publication_material 'SHELCIF-97 (Sheldrick, 2000)'
_computing_structure_refinement 'SHELXL-97 (Sheldrick, 1997)'
_computing_structure_solution 'SHELXS-97 (Sheldrick, 1990)'
_diffrn_ambient_temperature 100(2)
_diffrn_detector_area_resol_mean 0
_diffrn_measured_fraction_theta_full 0.999
_diffrn_measured_fraction_theta_max 0.999
_diffrn_measurement_device_type 'Bruker APEX'
_diffrn_measurement_method '0.3 wide w/ exposures'
_diffrn_radiation_monochromator graphite
_diffrn_radiation_source 'fine-focus sealed tube'
_diffrn_radiation_type MoK\a
_diffrn_radiation_wavelength 0.71073
_diffrn_reflns_av_R_equivalents 0.0732
_diffrn_reflns_av_sigmaI/netI 0.0325
_diffrn_reflns_limit_h_max 30
_diffrn_reflns_limit_h_min -30
_diffrn_reflns_limit_k_max 46
_diffrn_reflns_limit_k_min -46
_diffrn_reflns_limit_l_max 43
_diffrn_reflns_limit_l_min -43
_diffrn_reflns_number 194503
_diffrn_reflns_theta_full 22.63
_diffrn_reflns_theta_max 22.63
_diffrn_reflns_theta_min 1.33
_diffrn_standards_decay_% 0
_diffrn_standards_interval_count N/A
_diffrn_standards_interval_time N/A
_diffrn_standards_number N/A
_exptl_absorpt_coefficient_mu 16.869
_exptl_absorpt_correction_T_max 0.714
_exptl_absorpt_correction_T_min 0.647
_exptl_absorpt_correction_type multi-scan
_exptl_absorpt_process_details SADABS
_exptl_crystal_colour yellow
_exptl_crystal_density_diffrn 2.577
_exptl_crystal_density_meas ?
_exptl_crystal_description needle
_exptl_crystal_F_000 32124
_exptl_crystal_size_max 0.066
_exptl_crystal_size_mid 0.022
_exptl_crystal_size_min 0.020
_refine_diff_density_max 4.583
_refine_diff_density_min -1.648
_refine_diff_density_rms 0.395
_refine_ls_extinction_method none
_refine_ls_goodness_of_fit_ref 1.598
_refine_ls_hydrogen_treatment none
_refine_ls_matrix_type full
_refine_ls_number_parameters 612
_refine_ls_number_reflns 16769
_refine_ls_number_restraints 0
_refine_ls_restrained_S_all 1.598
_refine_ls_R_factor_all 0.0735
_refine_ls_R_factor_gt 0.0555
_refine_ls_shift/su_max 0.111
_refine_ls_shift/su_mean 0.002
_refine_ls_structure_factor_coef Fsqd
_refine_ls_weighting_details 'calc w=1/[\s^2^(Fo^2^)+(0.1000P)^2^+0.0000P] where P=(Fo^2^+2Fc^2^)/3'
_refine_ls_weighting_scheme calc
_refine_ls_wR_factor_gt 0.1936
_refine_ls_wR_factor_ref 0.2081
_reflns_number_gt 13495
_reflns_number_total 16769
_reflns_threshold_expression >2sigma(I)
_cod_data_source_file ic202380g_si_002_1.cif
_cod_data_source_block cmcm
_cod_depositor_comments
;
The following automatic conversions were performed:

'_exptl_crystal_density_meas' value 'n/a' was changed to '?' - the
value is perceived as not measured.

Automatic conversion script
Id: cif_fix_values 3008 2015-01-20 13:52:24Z robertas 
;
_cod_original_cell_volume 48397(9)
_cod_database_code 4328393

loop_
_symmetry_equiv_pos_as_xyz
'x, y, z'
'-x, -y, z+1/2'
'-x, y, -z+1/2'
'x, -y, -z'
'x+1/2, y+1/2, z'
'-x+1/2, -y+1/2, z+1/2'
'-x+1/2, y+1/2, -z+1/2'
'x+1/2, -y+1/2, -z'
'-x, -y, -z'
'x, y, -z-1/2'
'x, -y, z-1/2'
'-x, y, z'
'-x+1/2, -y+1/2, -z'
'x+1/2, y+1/2, -z-1/2'
'x+1/2, -y+1/2, z-1/2'
'-x+1/2, y+1/2, z'

loop_
_atom_site_label
_atom_site_type_symbol
_atom_site_fract_x
_atom_site_fract_y
_atom_site_fract_z
_atom_site_U_iso_or_equiv
_atom_site_adp_type
_atom_site_occupancy
_atom_site_symmetry_multiplicity
_atom_site_calc_flag
_atom_site_refinement_flags
U1 U 0.12231(3) 0.245174(19) 0.48766(2) 0.0236(2) Uani 1 1 d .
U2 U 0.20407(4) 0.03329(2) 0.7500 0.0204(3) Uani 1 2 d S
U3 U 0.0000 0.10980(3) 0.48298(3) 0.0226(3) Uani 1 2 d S
U4 U 0.20088(3) 0.177112(19) 0.538026(18) 0.0242(2) Uani 1 1 d .
U5 U -0.12144(3) 0.48477(2) 0.67098(2) 0.0296(2) Uani 1 1 d .
U6 U 0.19711(3) 0.415865(19) 0.61879(2) 0.0279(2) Uani 1 1 d .
U7 U 0.32262(4) 0.16056(3) 0.7500 0.0242(3) Uani 1 2 d S
U8 U 0.0000 -0.03712(3) 0.69910(3) 0.0269(3) Uani 1 2 d S
U9 U 0.31149(3) 0.311049(19) 0.698111(19) 0.0268(2) Uani 1 1 d .
U10 U 0.12456(3) 0.093100(19) 0.537279(19) 0.0227(2) Uani 1 1 d .
U11 U 0.0000 0.20067(3) 0.45305(3) 0.0249(3) Uani 1 2 d S
U12 U 0.12566(3) 0.006087(18) 0.665698(19) 0.0219(2) Uani 1 1 d .
U13 U 0.12177(3) 0.38749(2) 0.53431(2) 0.0286(2) Uani 1 1 d .
U14 U 0.31693(3) 0.217841(19) 0.666185(19) 0.0255(2) Uani 1 1 d .
U15 U 0.0000 0.49916(3) 0.61281(3) 0.0322(3) Uani 1 2 d S
U16 U 0.0000 0.44266(3) 0.53567(3) 0.0310(3) Uani 1 2 d S
K1 K 0.2230(3) 0.24052(17) 0.7500 0.0372(18) Uani 1 2 d S
K2 K 0.24748(18) 0.22070(12) 0.45286(13) 0.0373(13) Uani 1 1 d .
K3 K 0.0501(4) 0.0492(3) 0.7500 0.027(3) Uani 0.50 2 d SP
K4 K 0.2635(3) 0.0580(2) 0.6516(2) 0.0206(19) Uani 0.50 1 d P
K5 K 0.0472(3) 0.1812(2) 0.5561(3) 0.031(2) Uani 0.50 1 d P
K6 K 0.0447(3) 0.4017(2) 0.6308(3) 0.037(3) Uani 0.50 1 d P
O1 O 0.0577(5) -0.0265(3) 0.6582(3) 0.030(3) Uiso 1 1 d .
O2 O 0.1603(5) 0.2858(3) 0.5215(3) 0.027(3) Uiso 1 1 d .
O3 O 0.1923(4) 0.2251(3) 0.5099(3) 0.023(3) Uiso 1 1 d .
O4 O 0.3232(7) 0.3344(5) 0.7500 0.029(5) Uiso 1 2 d S
O5 O 0.1695(5) 0.1330(3) 0.5116(3) 0.029(3) Uiso 1 1 d .
O6 O 0.1647(4) 0.0477(3) 0.6346(3) 0.023(3) Uiso 1 1 d .
O7 O 0.0909(4) 0.1206(3) 0.5603(3) 0.024(3) Uiso 1 1 d .
O8 O 0.1920(7) 0.3361(5) 0.7500 0.040(6) Uiso 1 2 d S
O9 O 0.0579(5) 0.0765(3) 0.5075(3) 0.030(3) Uiso 1 1 d .
O10 O 0.1692(5) 0.1998(3) 0.4904(3) 0.026(3) Uiso 1 1 d .
O11 O 0.0828(5) 0.2115(3) 0.4522(3) 0.030(3) Uiso 1 1 d .
O12 O 0.2669(6) 0.1808(4) 0.7500 0.024(5) Uiso 1 2 d S
O13 O 0.2325(5) 0.3992(3) 0.6714(3) 0.034(4) Uiso 1 1 d .
O14 O 0.1710(5) -0.0032(3) 0.7138(3) 0.028(3) Uiso 1 1 d .
O15 O 0.0830(5) -0.0344(3) 0.6913(3) 0.028(3) Uiso 1 1 d .
O16 O 0.0000 0.0033(4) 0.7123(4) 0.022(4) Uiso 1 2 d S
O17 O 0.2700(5) 0.3617(3) 0.7005(3) 0.027(3) Uiso 1 1 d .
O18 O 0.1645(5) 0.0783(3) 0.5884(3) 0.028(3) Uiso 1 1 d .
O19 O 0.3501(5) 0.2630(4) 0.6898(4) 0.039(4) Uiso 1 1 d .
O20 O 0.0829(5) 0.1021(3) 0.4884(3) 0.030(3) Uiso 1 1 d .
O21 O 0.2389(5) 0.1594(3) 0.5900(3) 0.030(3) Uiso 1 1 d .
O22 O 0.2365(5) 0.2196(3) 0.5697(4) 0.031(4) Uiso 1 1 d .
O23 O 0.3690(5) 0.2119(4) 0.6417(4) 0.038(4) Uiso 1 1 d .
O24 O 0.3485(7) 0.3027(5) 0.7500 0.028(5) Uiso 1 2 d S
O25 O 0.1424(5) 0.3985(3) 0.6315(3) 0.029(3) Uiso 1 1 d .
O26 O 0.3263(5) 0.2711(3) 0.6584(4) 0.033(4) Uiso 1 1 d .
O27 O 0.0000 0.2006(5) 0.4968(5) 0.027(5) Uiso 1 2 d S
O28 O 0.0809(5) 0.3458(3) 0.5032(4) 0.034(4) Uiso 1 1 d .
O29 O 0.0000 -0.0123(5) 0.5958(5) 0.042(6) Uiso 1 2 d S
O30 O -0.1587(5) 0.4663(4) 0.7220(4) 0.037(4) Uiso 1 1 d .
O31 O 0.2576(6) 0.0110(4) 0.7500 0.019(4) Uiso 1 2 d S
O32 O 0.2633(5) 0.2233(3) 0.6892(3) 0.026(3) Uiso 1 1 d .
O33 O 0.0000 0.1332(4) 0.5197(4) 0.023(4) Uiso 1 2 d S
O34 O 0.3784(6) 0.1386(5) 0.7500 0.027(5) Uiso 1 2 d S
O35 O 0.0550(5) 0.2421(3) 0.4529(3) 0.027(3) Uiso 1 1 d .
O36 O 0.0851(5) 0.0513(3) 0.5684(3) 0.027(3) Uiso 1 1 d .
O37 O 0.1604(5) 0.3362(3) 0.5386(3) 0.027(3) Uiso 1 1 d .
O38 O 0.1937(5) 0.1219(3) 0.5429(3) 0.027(3) Uiso 1 1 d .
O39 O 0.2788(5) 0.1746(3) 0.6366(4) 0.036(4) Uiso 1 1 d .
O40 O 0.2698(5) 0.3251(3) 0.6466(4) 0.035(4) Uiso 1 1 d .
O41 O 0.1942(4) 0.0219(3) 0.6941(3) 0.022(3) Uiso 1 1 d .
O42 O 0.3547(5) 0.1970(3) 0.7129(3) 0.031(3) Uiso 1 1 d .
O43 O 0.0847(5) 0.0208(3) 0.6130(3) 0.027(3) Uiso 1 1 d .
O44 O 0.3343(5) 0.1706(3) 0.6933(3) 0.026(3) Uiso 1 1 d .
O45 O 0.2598(5) 0.2919(3) 0.7122(3) 0.030(3) Uiso 1 1 d .
O46 O 0.1609(5) -0.0215(3) 0.6433(3) 0.030(3) Uiso 1 1 d .
O47 O 0.1525(7) 0.0564(4) 0.7500 0.026(5) Uiso 1 2 d S
O48 O 0.2764(5) 0.2335(3) 0.6157(3) 0.030(3) Uiso 1 1 d .
O49 O 0.0893(5) 0.0348(3) 0.6865(3) 0.026(3) Uiso 1 1 d .
O50 O 0.0881(5) 0.3767(3) 0.5705(3) 0.027(3) Uiso 1 1 d .
O51 O 0.0000 0.2017(5) 0.4092(5) 0.034(5) Uiso 1 2 d S
O52 O 0.0809(5) 0.2961(4) 0.4879(4) 0.036(4) Uiso 1 1 d .
O53 O 0.2851(5) 0.1195(3) 0.7166(3) 0.027(3) Uiso 1 1 d .
O54 O 0.0000 0.0845(5) 0.4467(5) 0.031(5) Uiso 1 2 d S
O55 O 0.2318(5) 0.3628(3) 0.6186(4) 0.037(4) Uiso 1 1 d .
O56 O 0.1567(5) 0.2588(3) 0.4531(3) 0.027(3) Uiso 1 1 d .
O57 O 0.1916(5) 0.3941(3) 0.5658(3) 0.031(4) Uiso 1 1 d .
O58 O 0.0000 0.4176(5) 0.5707(5) 0.033(5) Uiso 1 2 d S
O59 O -0.0884(5) 0.4493(3) 0.6709(3) 0.031(4) Uiso 1 1 d .
O60 O 0.0883(5) 0.2335(3) 0.5229(3) 0.025(3) Uiso 1 1 d .
O61 O 0.0000 0.4609(5) 0.6294(5) 0.027(5) Uiso 1 2 d S
O62 O -0.0797(5) 0.5008(4) 0.7222(4) 0.041(4) Uiso 1 1 d .
O63 O -0.1902(5) 0.4568(4) 0.6572(4) 0.035(4) Uiso 1 1 d .
O64 O 0.2398(6) 0.1068(4) 0.4815(4) 0.056(5) Uiso 1 1 d .
O65 O 0.0000 0.5398(6) 0.5963(6) 0.051(6) Uiso 1 2 d S
O66 O 0.0000 -0.0765(5) 0.6848(5) 0.032(5) Uiso 1 2 d S
O67 O 0.2434(5) 0.0739(3) 0.7163(3) 0.027(3) Uiso 1 1 d .
O68 O 0.1467(5) 0.1834(3) 0.5605(3) 0.029(3) Uiso 1 1 d .
O69 O 0.0817(5) 0.4336(3) 0.5252(3) 0.034(4) Uiso 1 1 d .
O70 O -0.1676(5) 0.4666(3) 0.6257(3) 0.031(4) Uiso 1 1 d .
O71 O 0.0546(5) 0.4087(3) 0.5076(4) 0.033(4) Uiso 1 1 d .
O72 O 0.1665(5) 0.4245(3) 0.5642(3) 0.028(3) Uiso 1 1 d .
O73 O -0.0544(5) 0.5145(4) 0.6560(4) 0.040(4) Uiso 1 1 d .
O74 O 0.3630(5) 0.3313(3) 0.6833(4) 0.032(4) Uiso 1 1 d .
O75 O 0.1587(5) 0.0636(3) 0.5166(4) 0.037(4) Uiso 1 1 d .
O76 O -0.1565(5) 0.5196(3) 0.6738(3) 0.034(4) Uiso 1 1 d .
O77 O -0.0826(5) 0.5055(3) 0.6252(4) 0.038(4) Uiso 1 1 d .
O78 O 0.2562(5) 0.1705(3) 0.5168(3) 0.028(3) Uiso 1 1 d .
O79 O 0.2541(5) 0.4322(3) 0.6064(4) 0.037(4) Uiso 1 1 d .
O80 O 0.1567(5) 0.3953(4) 0.4976(4) 0.039(4) Uiso 1 1 d .
O81 O -0.0271(7) -0.0546(5) 0.7500 0.040(6) Uiso 1 2 d S
O82 O 0.0000 0.4665(5) 0.4991(5) 0.036(5) Uiso 1 2 d S
O84 O 0.0311(6) 0.1498(4) 0.4508(4) 0.051(5) Uiso 1 1 d .
O85 O 0.0000 0.0571(7) 0.6594(7) 0.064(8) Uiso 1 2 d S
O88 O 0.0000 0.5442(6) 0.7101(7) 0.063(7) Uiso 1 2 d S
O89 O 0.0000 0.4384(6) 0.7060(7) 0.063(7) Uiso 1 2 d S
O90 O 0.0000 0.3430(7) 0.5655(7) 0.074(8) Uiso 1 2 d S
O91 O 0.0480(6) 0.4811(4) 0.5667(4) 0.059(5) Uiso 1 1 d .
O92 O 0.3097(6) 0.4007(4) 0.7500 0.015(4) Uiso 1 2 d S
O93 O 0.2367(4) -0.0501(3) 0.7894(3) 0.023(3) Uiso 1 1 d .
O94 O 0.0000 0.0289(4) 0.5387(4) 0.025(5) Uiso 1 2 d S
O95 O 0.0660(7) -0.0707(5) 0.6106(5) 0.065(5) Uiso 1 1 d .
O96 O 0.0000 0.2641(6) 0.5393(6) 0.064(8) Uiso 1 2 d S
O97 O 0.0000 0.1064(8) 0.5900(8) 0.091(10) Uiso 1 2 d S
O98 O 0.2972(6) 0.2124(4) 0.3956(5) 0.061(5) Uiso 1 1 d .
O99 O 0.2144(7) 0.1142(4) 0.6515(5) 0.065(5) Uiso 1 1 d .
O100 O 0.2538(7) 0.0046(5) 0.6334(5) 0.074(6) Uiso 1 1 d .
O101 O 0.0651(8) 0.0243(5) 0.4699(6) 0.087(7) Uiso 1 1 d .
O102 O -0.1555(11) 0.5523(7) 0.7500 0.082(9) Uiso 1 2 d S
O103 O 0.1590(9) 0.3233(6) 0.4393(6) 0.100(8) Uiso 1 1 d .
O104 O 0.3342(8) 0.3907(5) 0.6333(5) 0.085(7) Uiso 1 1 d .
O105 O 0.2722(8) 0.3441(5) 0.5578(6) 0.091(7) Uiso 1 1 d .
O106 O 0.1271(8) 0.3273(5) 0.6195(6) 0.087(7) Uiso 1 1 d .
O107 O 0.2078(10) 0.4031(7) 0.7500 0.076(9) Uiso 1 2 d S
O108 O 0.0000 0.3058(7) 0.4477(8) 0.085(9) Uiso 1 2 d S
O109 O 0.1382(10) 0.1023(6) 0.6891(7) 0.114(9) Uiso 1 1 d .
O110 O 0.3679(10) 0.4114(7) 0.6960(7) 0.117(9) Uiso 1 1 d .
C1 C 0.2505(7) 0.3736(5) 0.6757(5) 0.021(5) Uiso 1 1 d .
C2 C 0.2509(7) 0.3515(5) 0.6437(5) 0.030(5) Uiso 1 1 d .
C3 C 0.2606(8) 0.1799(5) 0.6082(6) 0.035(6) Uiso 1 1 d .
C4 C 0.2571(7) 0.2145(5) 0.5979(5) 0.028(5) Uiso 1 1 d .
C5 C -0.0965(10) 0.4938(7) 0.7500 0.026(7) Uiso 1 2 d S
C6 C -0.1430(10) 0.4718(7) 0.7500 0.028(7) Uiso 1 2 d S
C7 C 0.1479(8) 0.0574(5) 0.6070(5) 0.032(5) Uiso 1 1 d .
C8 C 0.1015(7) 0.0421(4) 0.5947(5) 0.020(5) Uiso 1 1 d .
C9 C 0.0964(7) 0.3185(5) 0.5025(5) 0.023(5) Uiso 1 1 d .
C10 C 0.1420(8) 0.3122(5) 0.5241(5) 0.032(5) Uiso 1 1 d .
C11 C 0.2662(7) 0.0970(5) 0.7300(5) 0.025(5) Uiso 1 1 d .

loop_
_atom_site_aniso_label
_atom_site_aniso_U_11
_atom_site_aniso_U_22
_atom_site_aniso_U_33
_atom_site_aniso_U_23
_atom_site_aniso_U_13
_atom_site_aniso_U_12
U1 0.0201(4) 0.0281(5) 0.0228(5) 0.0016(4) 0.0014(3) -0.0002(3)
U2 0.0208(6) 0.0184(6) 0.0221(6) 0.000 0.000 0.0010(5)
U3 0.0202(6) 0.0316(7) 0.0160(6) -0.0061(5) 0.000 0.000
U4 0.0241(4) 0.0290(5) 0.0196(4) 0.0025(3) 0.0036(3) 0.0004(4)
U5 0.0341(5) 0.0253(5) 0.0295(5) -0.0006(4) -0.0007(4) 0.0045(4)
U6 0.0312(5) 0.0265(5) 0.0259(5) -0.0003(4) 0.0030(4) -0.0041(4)
U7 0.0314(7) 0.0211(6) 0.0199(6) 0.000 0.000 -0.0024(5)
U8 0.0210(6) 0.0173(6) 0.0425(7) -0.0041(5) 0.000 0.000
U9 0.0346(5) 0.0240(5) 0.0218(4) 0.0004(3) 0.0056(4) -0.0041(4)
U10 0.0216(4) 0.0284(5) 0.0181(4) -0.0037(3) -0.0010(3) 0.0008(3)
U11 0.0195(6) 0.0377(7) 0.0173(6) -0.0028(5) 0.000 0.000
U12 0.0208(4) 0.0186(5) 0.0264(5) -0.0012(3) -0.0028(3) 0.0004(3)
U13 0.0267(5) 0.0291(5) 0.0301(5) 0.0001(4) 0.0028(4) -0.0016(4)
U14 0.0333(5) 0.0242(5) 0.0189(4) 0.0008(3) 0.0050(3) -0.0014(4)
U15 0.0381(7) 0.0225(7) 0.0361(7) 0.0051(5) 0.000 0.000
U16 0.0346(7) 0.0223(7) 0.0361(7) 0.0021(5) 0.000 0.000
K1 0.047(5) 0.034(4) 0.031(4) 0.000 0.000 -0.002(3)
K2 0.034(3) 0.037(3) 0.040(3) -0.002(2) 0.005(2) 0.001(2)
K3 0.012(6) 0.057(9) 0.013(6) 0.000 0.000 -0.019(6)
K4 0.021(5) 0.028(5) 0.013(4) -0.005(4) -0.002(4) 0.000(4)
K5 0.004(4) 0.027(5) 0.061(7) 0.013(5) -0.003(4) -0.001(4)
K6 0.018(5) 0.049(7) 0.043(6) -0.025(5) -0.005(4) 0.000(5)

loop_
_atom_type_symbol
_atom_type_description
_atom_type_scat_dispersion_real
_atom_type_scat_dispersion_imag
_atom_type_scat_source
O O 0.0106 0.0060 'International Tables Vol C Tables 4.2.6.8 and 6.1.1.4'
U U -9.6767 9.6646 'International Tables Vol C Tables 4.2.6.8 and 6.1.1.4'
K K 0.2009 0.2494 'International Tables Vol C Tables 4.2.6.8 and 6.1.1.4'
C C 0.0033 0.0016 'International Tables Vol C Tables 4.2.6.8 and 6.1.1.4'

loop_
_geom_angle_atom_site_label_1
_geom_angle_atom_site_label_2
_geom_angle_atom_site_label_3
_geom_angle
_geom_angle_site_symmetry_1
_geom_angle_site_symmetry_3
O60 U1 O56 177.2(6) . .
O60 U1 O11 93.4(6) . .
O56 U1 O11 88.9(6) . .
O60 U1 O3 92.6(5) . .
O56 U1 O3 87.7(5) . .
O11 U1 O3 114.6(5) . .
O60 U1 O10 91.9(5) . .
O56 U1 O10 90.0(5) . .
O11 U1 O10 77.7(5) . .
O3 U1 O10 37.1(4) . .
O60 U1 O35 91.4(5) . .
O56 U1 O35 89.5(5) . .
O11 U1 O35 38.1(5) . .
O3 U1 O35 152.6(5) . .
O10 U1 O35 115.7(5) . .
O60 U1 O2 89.4(5) . .
O56 U1 O2 88.1(5) . .
O11 U1 O2 173.4(5) . .
O3 U1 O2 71.2(5) . .
O10 U1 O2 108.2(5) . .
O35 U1 O2 136.0(4) . .
O60 U1 O52 89.4(5) . .
O56 U1 O52 88.4(5) . .
O11 U1 O52 108.8(5) . .
O3 U1 O52 136.3(5) . .
O10 U1 O52 173.3(5) . .
O35 U1 O52 70.8(5) . .
O2 U1 O52 65.2(5) . .
O60 U1 K2 133.7(4) . .
O56 U1 K2 47.5(4) . .
O11 U1 K2 92.6(3) . .
O3 U1 K2 44.0(3) . .
O10 U1 K2 45.1(3) . .
O35 U1 K2 119.6(3) . .
O2 U1 K2 89.7(3) . .
O52 U1 K2 131.2(4) . .
O60 U1 K5 22.1(4) . .
O56 U1 K5 160.7(5) . .
O11 U1 K5 76.9(4) . .
O3 U1 K5 86.4(3) . .
O10 U1 K5 74.3(3) . .
O35 U1 K5 87.2(3) . .
O2 U1 K5 107.3(3) . .
O52 U1 K5 108.4(4) . .
K2 U1 K5 119.19(13) . .
O47 U2 O31 178.1(8) . .
O47 U2 O41 91.1(3) . .
O31 U2 O41 89.4(3) . .
O47 U2 O41 91.1(3) . 10_557
O31 U2 O41 89.4(3) . 10_557
O41 U2 O41 152.1(6) . 10_557
O47 U2 O14 92.6(6) . 10_557
O31 U2 O14 88.9(5) . 10_557
O41 U2 O14 114.8(5) . 10_557
O41 U2 O14 37.3(4) 10_557 10_557
O47 U2 O14 92.6(6) . .
O31 U2 O14 88.9(5) . .
O41 U2 O14 37.3(4) . .
O41 U2 O14 114.8(5) 10_557 .
O14 U2 O14 77.5(7) 10_557 .
O47 U2 O67 88.6(6) . .
O31 U2 O67 89.8(6) . .
O41 U2 O67 70.5(4) . .
O41 U2 O67 137.4(4) 10_557 .
O14 U2 O67 174.5(5) 10_557 .
O14 U2 O67 107.8(5) . .
O47 U2 O67 88.6(6) . 10_557
O31 U2 O67 89.8(6) . 10_557
O41 U2 O67 137.4(4) . 10_557
O41 U2 O67 70.5(4) 10_557 10_557
O14 U2 O67 107.8(5) 10_557 10_557
O14 U2 O67 174.5(5) . 10_557
O67 U2 O67 66.9(6) . 10_557
O47 U2 K3 25.3(6) . .
O31 U2 K3 156.6(6) . .
O41 U2 K3 85.1(3) . .
O41 U2 K3 85.1(3) 10_557 .
O14 U2 K3 73.0(4) 10_557 .
O14 U2 K3 73.0(4) . .
O67 U2 K3 109.6(3) . .
O67 U2 K3 109.6(3) 10_557 .
O47 U2 K4 100.3(3) . 10_557
O31 U2 K4 78.9(3) . 10_557
O41 U2 K4 164.5(3) . 10_557
O41 U2 K4 39.3(3) 10_557 10_557
O14 U2 K4 75.5(3) 10_557 10_557
O14 U2 K4 150.5(4) . 10_557
O67 U2 K4 99.0(3) . 10_557
O67 U2 K4 33.9(3) 10_557 10_557
K3 U2 K4 109.66(12) . 10_557
O47 U2 K4 100.3(3) . .
O31 U2 K4 78.9(3) . .
O41 U2 K4 39.3(3) . .
O41 U2 K4 164.5(3) 10_557 .
O14 U2 K4 150.5(4) 10_557 .
O14 U2 K4 75.5(3) . .
O67 U2 K4 33.9(3) . .
O67 U2 K4 99.0(3) 10_557 .
K3 U2 K4 109.66(12) . .
K4 U2 K4 127.0(2) 10_557 .
O33 U3 O54 177.6(9) . .
O33 U3 O84 92.9(7) . 12
O54 U3 O84 89.3(7) . 12
O33 U3 O84 92.9(7) . .
O54 U3 O84 89.3(7) . .
O84 U3 O84 44.5(8) 12 .
O33 U3 O20 90.1(3) . .
O54 U3 O20 89.5(3) . .
O84 U3 O20 121.8(5) 12 .
O84 U3 O20 77.3(5) . .
O33 U3 O20 90.1(3) . 12
O54 U3 O20 89.5(4) . 12
O84 U3 O20 77.3(5) 12 12
O84 U3 O20 121.8(5) . 12
O20 U3 O20 160.8(7) . 12
O33 U3 O9 89.4(5) . .
O54 U3 O9 88.8(6) . .
O84 U3 O9 158.9(5) 12 .
O84 U3 O9 114.4(5) . .
O20 U3 O9 37.1(5) . .
O20 U3 O9 123.7(5) 12 .
O33 U3 O9 89.4(5) . 12
O54 U3 O9 88.8(6) . 12
O84 U3 O9 114.4(5) 12 12
O84 U3 O9 158.9(5) . 12
O20 U3 O9 123.7(5) . 12
O20 U3 O9 37.1(5) 12 12
O9 U3 O9 86.6(7) . 12
O33 U3 U11 73.2(6) . .
O54 U3 U11 109.2(6) . .
O84 U3 U11 29.5(4) 12 .
O84 U3 U11 29.5(4) . .
O20 U3 U11 99.2(3) . .
O20 U3 U11 99.2(3) 12 .
O9 U3 U11 133.9(3) . .
O9 U3 U11 133.9(3) 12 .
O33 U3 K5 21.0(3) . .
O54 U3 K5 160.3(3) . .
O84 U3 K5 88.8(4) 12 .
O84 U3 K5 75.7(4) . .
O20 U3 K5 74.9(4) . .
O20 U3 K5 109.2(3) 12 .
O9 U3 K5 85.9(4) . .
O9 U3 K5 109.8(4) 12 .
U11 U3 K5 62.75(12) . .
O33 U3 K5 21.0(3) . 12
O54 U3 K5 160.3(3) . 12
O84 U3 K5 75.7(4) 12 12
O84 U3 K5 88.8(4) . 12
O20 U3 K5 109.2(3) . 12
O20 U3 K5 74.9(3) 12 12
O9 U3 K5 109.8(4) . 12
O9 U3 K5 85.9(4) 12 12
U11 U3 K5 62.75(12) . 12
K5 U3 K5 34.8(2) . 12
O68 U4 O78 178.2(6) . .
O68 U4 O10 91.6(5) . .
O78 U4 O10 90.2(5) . .
O68 U4 O5 91.6(6) . .
O78 U4 O5 89.1(5) . .
O10 U4 O5 79.2(5) . .
O68 U4 O3 91.5(5) . .
O78 U4 O3 89.8(5) . .
O10 U4 O3 37.0(4) . .
O5 U4 O3 116.2(5) . .
O68 U4 O38 92.0(5) . .
O78 U4 O38 87.6(5) . .
O10 U4 O38 116.6(5) . .
O5 U4 O38 37.4(5) . .
O3 U4 O38 153.5(5) . .
O68 U4 O22 88.5(5) . .
O78 U4 O22 90.6(5) . .
O10 U4 O22 106.3(5) . .
O5 U4 O22 174.5(5) . .
O3 U4 O22 69.3(5) . .
O38 U4 O22 137.1(5) . .
O68 U4 O21 89.2(5) . .
O78 U4 O21 88.9(5) . .
O10 U4 O21 173.0(5) . .
O5 U4 O21 107.7(5) . .
O3 U4 O21 136.0(4) . .
O38 U4 O21 70.3(5) . .
O22 U4 O21 66.7(5) . .
O68 U4 K2 128.6(4) . .
O78 U4 K2 53.0(4) . .
O10 U4 K2 41.2(3) . .
O5 U4 K2 96.0(3) . .
O3 U4 K2 40.4(3) . .
O38 U4 K2 123.0(3) . .
O22 U4 K2 88.2(3) . .
O21 U4 K2 135.0(3) . .
O68 U4 K5 21.9(5) . .
O78 U4 K5 159.7(5) . .
O10 U4 K5 75.1(3) . .
O5 U4 K5 74.7(4) . .
O3 U4 K5 86.8(3) . .
O38 U4 K5 86.7(3) . .
O22 U4 K5 106.8(4) . .
O21 U4 K5 107.3(3) . .
K2 U4 K5 115.74(15) . .
O59 U5 O76 175.9(6) . .
O59 U5 O77 94.4(6) . .
O76 U5 O77 89.6(6) . .
O59 U5 O63 89.9(6) . .
O76 U5 O63 89.0(6) . .
O77 U5 O63 113.3(5) . .
O59 U5 O73 92.2(6) . .
O76 U5 O73 90.7(6) . .
O77 U5 O73 38.0(5) . .
O63 U5 O73 151.3(5) . .
O59 U5 O70 90.4(6) . .
O76 U5 O70 91.1(6) . .
O77 U5 O70 76.7(5) . .
O63 U5 O70 36.6(5) . .
O73 U5 O70 114.7(5) . .
O59 U5 O30 87.2(6) . .
O76 U5 O30 88.7(6) . .
O77 U5 O30 175.0(5) . .
O63 U5 O30 71.4(5) . .
O73 U5 O30 137.3(5) . .
O70 U5 O30 108.0(5) . .
O59 U5 O62 89.3(6) . .
O76 U5 O62 88.8(6) . .
O77 U5 O62 109.5(5) . .
O63 U5 O62 137.1(5) . .
O73 U5 O62 71.6(5) . .
O70 U5 O62 173.7(5) . .
O30 U5 O62 65.8(5) . .
O59 U5 K6 21.2(5) . 12
O76 U5 K6 162.3(5) . 12
O77 U5 K6 77.7(4) . 12
O63 U5 K6 84.8(4) . 12
O73 U5 K6 86.9(4) . 12
O70 U5 K6 74.1(4) . 12
O30 U5 K6 105.0(4) . 12
O62 U5 K6 107.0(4) . 12
O59 U5 K4 162.5(5) . 5_455
O76 U5 K4 18.4(5) . 5_455
O77 U5 K4 86.4(4) . 5_455
O63 U5 K4 73.8(4) . 5_455
O73 U5 K4 99.0(4) . 5_455
O70 U5 K4 72.7(4) . 5_455
O30 U5 K4 93.5(4) . 5_455
O62 U5 K4 106.9(4) . 5_455
K6 U5 K4 145.66(17) 12 5_455
O25 U6 O79 177.7(7) . .
O25 U6 O57 92.3(6) . .
O79 U6 O57 87.7(6) . .
O25 U6 O70 92.5(6) . 12
O79 U6 O70 89.5(6) . 12
O57 U6 O70 117.1(5) . 12
O25 U6 O63 92.8(6) . 12
O79 U6 O63 88.2(6) . 12
O57 U6 O63 153.7(5) . 12
O70 U6 O63 36.9(5) 12 12
O25 U6 O72 91.0(5) . .
O79 U6 O72 90.3(6) . .
O57 U6 O72 36.5(5) . .
O70 U6 O72 80.7(5) 12 .
O63 U6 O72 117.6(5) 12 .
O25 U6 O13 89.0(6) . .
O79 U6 O13 89.4(6) . .
O57 U6 O13 134.7(5) . .
O70 U6 O13 108.1(5) 12 .
O63 U6 O13 71.2(5) 12 .
O72 U6 O13 171.2(5) . .
O25 U6 O55 87.8(6) . .
O79 U6 O55 90.1(6) . .
O57 U6 O55 70.0(5) . .
O70 U6 O55 172.9(5) 12 .
O63 U6 O55 136.0(5) 12 .
O72 U6 O55 106.3(5) . .
O13 U6 O55 64.8(5) . .
O25 U6 K6 20.2(5) . .
O79 U6 K6 162.1(5) . .
O57 U6 K6 88.9(4) . .
O70 U6 K6 76.4(4) 12 .
O63 U6 K6 87.0(4) 12 .
O72 U6 K6 76.6(3) . .
O13 U6 K6 105.3(4) . .
O55 U6 K6 105.2(4) . .
O12 U7 O34 177.9(8) . .
O12 U7 O42 91.1(6) . 10_557
O34 U7 O42 90.5(6) . 10_557
O12 U7 O42 91.1(6) . .
O34 U7 O42 90.5(6) . .
O42 U7 O42 79.6(7) 10_557 .
O12 U7 O44 92.0(3) . 10_557
O34 U7 O44 88.5(3) . 10_557
O42 U7 O44 37.0(5) 10_557 10_557
O42 U7 O44 116.5(5) . 10_557
O12 U7 O44 92.0(3) . .
O34 U7 O44 88.5(3) . .
O42 U7 O44 116.5(5) 10_557 .
O42 U7 O44 37.0(5) . .
O44 U7 O44 153.3(7) 10_557 .
O12 U7 O53 88.1(6) . .
O34 U7 O53 90.2(6) . .
O42 U7 O53 173.5(5) 10_557 .
O42 U7 O53 106.9(5) . .
O44 U7 O53 136.6(5) 10_557 .
O44 U7 O53 70.0(5) . .
O12 U7 O53 88.1(6) . 10_557
O34 U7 O53 90.2(6) . 10_557
O42 U7 O53 106.9(5) 10_557 10_557
O42 U7 O53 173.5(5) . 10_557
O44 U7 O53 70.0(5) 10_557 10_557
O44 U7 O53 136.6(5) . 10_557
O53 U7 O53 66.7(6) . 10_557
O12 U7 K1 21.8(6) . .
O34 U7 K1 160.3(6) . .
O42 U7 K1 74.5(4) 10_557 .
O42 U7 K1 74.5(4) . .
O44 U7 K1 87.0(3) 10_557 .
O44 U7 K1 87.0(3) . .
O53 U7 K1 106.2(3) . .
O53 U7 K1 106.2(3) 10_557 .
O66 U8 O16 178.2(9) . .
O66 U8 O81 89.0(8) . .
O16 U8 O81 92.7(7) . .
O66 U8 O81 89.0(8) . 3_556
O16 U8 O81 92.7(7) . 3_556
O81 U8 O81 38.6(10) . 3_556
O66 U8 O1 87.4(6) . 12
O16 U8 O1 91.3(5) . 12
O81 U8 O1 117.0(6) . 12
O81 U8 O1 155.4(6) 3_556 12
O66 U8 O1 87.4(6) . .
O16 U8 O1 91.3(5) . .
O81 U8 O1 155.4(6) . .
O81 U8 O1 117.0(6) 3_556 .
O1 U8 O1 87.1(7) 12 .
O66 U8 O15 90.2(3) . .
O16 U8 O15 89.5(3) . .
O81 U8 O15 117.5(6) . .
O81 U8 O15 78.9(6) 3_556 .
O1 U8 O15 125.4(5) 12 .
O1 U8 O15 38.3(5) . .
O66 U8 O15 90.2(3) . 12
O16 U8 O15 89.5(3) . 12
O81 U8 O15 78.9(6) . 12
O81 U8 O15 117.5(6) 3_556 12
O1 U8 O15 38.3(5) 12 12
O1 U8 O15 125.4(5) . 12
O15 U8 O15 163.6(7) . 12
O66 U8 K3 159.0(3) . .
O16 U8 K3 21.9(3) . .
O81 U8 K3 87.9(5) . .
O81 U8 K3 75.7(5) 3_556 .
O1 U8 K3 112.4(4) 12 .
O1 U8 K3 86.8(4) . .
O15 U8 K3 72.9(4) . .
O15 U8 K3 109.6(4) 12 .
O66 U8 K3 159.0(3) . 3_556
O16 U8 K3 21.9(3) . 3_556
O81 U8 K3 75.7(5) . 3_556
O81 U8 K3 87.9(5) 3_556 3_556
O1 U8 K3 86.8(4) 12 3_556
O1 U8 K3 112.4(4) . 3_556
O15 U8 K3 109.6(4) . 3_556
O15 U8 K3 72.9(4) 12 3_556
K3 U8 K3 37.0(3) . 3_556
O45 U9 O74 178.4(7) . .
O45 U9 O4 91.4(6) . .
O74 U9 O4 88.8(6) . .
O45 U9 O19 91.4(6) . .
O74 U9 O19 89.9(6) . .
O4 U9 O19 115.8(6) . .
O45 U9 O24 90.5(6) . .
O74 U9 O24 90.7(6) . .
O4 U9 O24 38.0(6) . .
O19 U9 O24 77.9(6) . .
O45 U9 O26 91.7(6) . .
O74 U9 O26 88.8(6) . .
O4 U9 O26 152.1(6) . .
O19 U9 O26 36.4(5) . .
O24 U9 O26 114.3(6) . .
O45 U9 O17 90.1(5) . .
O74 U9 O17 88.5(5) . .
O4 U9 O17 69.9(5) . .
O19 U9 O17 174.0(5) . .
O24 U9 O17 107.9(5) . .
O26 U9 O17 137.8(5) . .
O45 U9 O40 89.5(6) . .
O74 U9 O40 89.3(6) . .
O4 U9 O40 135.8(6) . .
O19 U9 O40 108.3(5) . .
O24 U9 O40 173.8(6) . .
O26 U9 O40 72.0(5) . .
O17 U9 O40 65.9(5) . .
O45 U9 K1 21.4(5) . .
O74 U9 K1 160.1(5) . .
O4 U9 K1 86.9(4) . .
O19 U9 K1 74.6(4) . .
O24 U9 K1 74.2(5) . .
O26 U9 K1 86.0(4) . .
O17 U9 K1 108.1(3) . .
O40 U9 K1 107.2(3) . .
O7 U10 O75 175.8(6) . .
O7 U10 O38 92.7(5) . .
O75 U10 O38 88.2(6) . .
O7 U10 O20 93.8(5) . .
O75 U10 O20 89.5(6) . .
O38 U10 O20 114.8(5) . .
O7 U10 O9 92.3(5) . .
O75 U10 O9 88.8(6) . .
O38 U10 O9 152.4(5) . .
O20 U10 O9 37.8(5) . .
O7 U10 O5 92.3(5) . .
O75 U10 O5 90.9(6) . .
O38 U10 O5 37.7(5) . .
O20 U10 O5 77.2(5) . .
O9 U10 O5 115.0(5) . .
O7 U10 O18 88.5(5) . .
O75 U10 O18 87.9(6) . .
O38 U10 O18 70.5(5) . .
O20 U10 O18 174.1(5) . .
O9 U10 O18 136.7(5) . .
O5 U10 O18 108.1(5) . .
O7 U10 O36 88.3(5) . .
O75 U10 O36 88.3(6) . .
O38 U10 O36 136.0(5) . .
O20 U10 O36 109.0(5) . .
O9 U10 O36 71.2(5) . .
O5 U10 O36 173.7(5) . .
O18 U10 O36 65.6(4) . .
O7 U10 K5 23.3(4) . .
O75 U10 K5 160.9(5) . .
O38 U10 K5 86.9(4) . .
O20 U10 K5 75.9(4) . .
O9 U10 K5 87.1(4) . .
O5 U10 K5 74.1(4) . .
O18 U10 K5 107.7(3) . .
O36 U10 K5 108.0(3) . .
O27 U11 O51 178.6(9) . .
O27 U11 O84 92.2(7) . 12
O51 U11 O84 89.2(7) . 12
O27 U11 O84 92.2(7) . .
O51 U11 O84 89.2(7) . .
O84 U11 O84 43.9(8) 12 .
O27 U11 O35 90.1(6) . .
O51 U11 O35 88.8(6) . .
O84 U11 O35 160.7(5) 12 .
O84 U11 O35 116.8(5) . .
O27 U11 O35 90.1(6) . 12
O51 U11 O35 88.8(6) . 12
O84 U11 O35 116.8(5) 12 12
O84 U11 O35 160.7(5) . 12
O35 U11 O35 82.4(7) . 12
O27 U11 O11 90.9(4) . .
O51 U11 O11 88.9(4) . .
O84 U11 O11 123.1(5) 12 .
O84 U11 O11 79.2(5) . .
O35 U11 O11 37.6(5) . .
O35 U11 O11 120.0(5) 12 .
O27 U11 O11 90.9(4) . 12
O51 U11 O11 88.9(4) . 12
O84 U11 O11 79.2(5) 12 12
O84 U11 O11 123.1(5) . 12
O35 U11 O11 120.0(5) . 12
O35 U11 O11 37.6(5) 12 12
O11 U11 O11 157.5(7) . 12
O27 U11 U3 72.7(6) . .
O51 U11 U3 108.8(7) . .
O84 U11 U3 29.2(4) 12 .
O84 U11 U3 29.2(4) . .
O35 U11 U3 136.0(3) . .
O35 U11 U3 136.0(3) 12 .
O11 U11 U3 101.0(3) . .
O11 U11 U3 101.0(3) 12 .
O27 U11 K5 20.6(4) . .
O51 U11 K5 160.1(3) . .
O84 U11 K5 88.6(4) 12 .
O84 U11 K5 75.6(4) . .
O35 U11 K5 86.9(3) . .
O35 U11 K5 109.8(3) 12 .
O11 U11 K5 75.9(3) . .
O11 U11 K5 110.1(4) 12 .
U3 U11 K5 62.85(12) . .
O27 U11 K5 20.6(4) . 12
O51 U11 K5 160.1(3) . 12
O84 U11 K5 75.6(4) 12 12
O84 U11 K5 88.6(4) . 12
O35 U11 K5 109.8(3) . 12
O35 U11 K5 86.9(3) 12 12
O11 U11 K5 110.1(4) . 12
O11 U11 K5 75.9(3) 12 12
U3 U11 K5 62.85(12) . 12
K5 U11 K5 34.8(2) . 12
O46 U12 O49 177.4(6) . .
O46 U12 O15 91.2(6) . .
O49 U12 O15 90.3(5) . .
O46 U12 O41 88.8(5) . .
O49 U12 O41 92.5(5) . .
O15 U12 O41 114.8(5) . .
O46 U12 O14 90.2(5) . .
O49 U12 O14 92.2(5) . .
O15 U12 O14 77.9(5) . .
O41 U12 O14 36.9(4) . .
O46 U12 O1 89.9(5) . .
O49 U12 O1 90.0(5) . .
O15 U12 O1 38.3(5) . .
O41 U12 O1 153.0(5) . .
O14 U12 O1 116.1(5) . .
O46 U12 O6 88.3(5) . .
O49 U12 O6 90.0(5) . .
O15 U12 O6 174.4(4) . .
O41 U12 O6 70.7(4) . .
O14 U12 O6 107.6(4) . .
O1 U12 O6 136.2(4) . .
O46 U12 O43 89.6(5) . .
O49 U12 O43 87.9(5) . .
O15 U12 O43 108.8(4) . .
O41 U12 O43 136.4(4) . .
O14 U12 O43 173.3(5) . .
O1 U12 O43 70.6(5) . .
O6 U12 O43 65.6(4) . .
O46 U12 K3 158.8(5) . .
O49 U12 K3 23.8(4) . .
O15 U12 K3 73.8(4) . .
O41 U12 K3 84.3(3) . .
O14 U12 K3 72.4(3) . .
O1 U12 K3 87.3(4) . .
O6 U12 K3 108.1(3) . .
O43 U12 K3 109.1(3) . .
O46 U12 K4 77.4(5) . .
O49 U12 K4 102.3(4) . .
O15 U12 K4 149.3(3) . .
O41 U12 K4 37.8(3) . .
O14 U12 K4 73.8(3) . .
O1 U12 K4 164.2(3) . .
O6 U12 K4 35.7(3) . .
O43 U12 K4 99.6(3) . .
K3 U12 K4 107.96(18) . .
O50 U13 O80 175.7(6) . .
O50 U13 O69 95.1(6) . .
O80 U13 O69 88.9(6) . .
O50 U13 O72 92.2(5) . .
O80 U13 O72 90.2(6) . .
O69 U13 O72 76.6(5) . .
O50 U13 O57 91.9(5) . .
O80 U13 O57 88.0(6) . .
O69 U13 O57 113.1(5) . .
O72 U13 O57 36.6(5) . .
O50 U13 O71 92.6(6) . .
O80 U13 O71 89.6(6) . .
O69 U13 O71 37.3(5) . .
O72 U13 O71 114.0(5) . .
O57 U13 O71 150.4(5) . .
O50 U13 O37 87.1(5) . .
O80 U13 O37 88.9(6) . .
O69 U13 O37 173.9(5) . .
O72 U13 O37 109.0(5) . .
O57 U13 O37 72.4(5) . .
O71 U13 O37 137.0(5) . .
O50 U13 O28 89.0(5) . .
O80 U13 O28 88.3(6) . .
O69 U13 O28 108.0(5) . .
O72 U13 O28 175.1(5) . .
O57 U13 O28 138.6(5) . .
O71 U13 O28 70.7(5) . .
O37 U13 O28 66.3(5) . .
O50 U13 K6 22.9(5) . .
O80 U13 K6 161.2(5) . .
O69 U13 K6 77.6(4) . .
O72 U13 K6 74.1(3) . .
O57 U13 K6 85.5(4) . .
O71 U13 K6 87.5(4) . .
O37 U13 K6 105.9(3) . .
O28 U13 K6 108.2(4) . .
O23 U14 O32 177.5(7) . .
O23 U14 O26 88.3(6) . .
O32 U14 O26 92.3(6) . .
O23 U14 O42 91.0(6) . .
O32 U14 O42 91.0(5) . .
O26 U14 O42 115.6(5) . .
O23 U14 O19 90.8(6) . .
O32 U14 O19 91.2(6) . .
O26 U14 O19 36.9(5) . .
O42 U14 O19 78.8(5) . .
O23 U14 O44 88.0(6) . .
O32 U14 O44 92.6(5) . .
O26 U14 O44 152.3(5) . .
O42 U14 O44 37.0(5) . .
O19 U14 O44 115.7(5) . .
O23 U14 O48 87.8(6) . .
O32 U14 O48 90.1(5) . .
O26 U14 O48 70.7(5) . .
O42 U14 O48 173.6(5) . .
O19 U14 O48 107.6(5) . .
O44 U14 O48 136.6(5) . .
O23 U14 O39 89.1(6) . .
O32 U14 O39 88.8(5) . .
O26 U14 O39 136.6(5) . .
O42 U14 O39 107.8(5) . .
O19 U14 O39 173.5(5) . .
O44 U14 O39 70.8(5) . .
O48 U14 O39 65.9(5) . .
O23 U14 K1 161.7(5) . .
O32 U14 K1 20.8(4) . .
O26 U14 K1 87.5(4) . .
O42 U14 K1 74.9(4) . .
O19 U14 K1 75.3(4) . .
O44 U14 K1 87.5(3) . .
O48 U14 K1 107.5(3) . .
O39 U14 K1 106.1(4) . .
O61 U15 O65 178.7(10) . .
O61 U15 O77 91.5(4) . 12
O65 U15 O77 88.2(4) . 12
O61 U15 O77 91.5(4) . .
O65 U15 O77 88.2(4) . .
O77 U15 O77 152.5(7) 12 .
O61 U15 O73 88.6(6) . 12
O65 U15 O73 90.4(7) . 12
O77 U15 O73 36.9(5) 12 12
O77 U15 O73 115.9(5) . 12
O61 U15 O73 88.6(6) . .
O65 U15 O73 90.4(7) . .
O77 U15 O73 115.9(5) 12 .
O77 U15 O73 36.9(5) . .
O73 U15 O73 79.0(7) 12 .
O61 U15 O91 89.8(7) . 12
O65 U15 O91 91.2(8) . 12
O77 U15 O91 137.6(6) 12 12
O77 U15 O91 69.8(6) . 12
O73 U15 O91 174.2(6) 12 12
O73 U15 O91 106.6(6) . 12
O61 U15 O91 89.8(7) . .
O65 U15 O91 91.2(8) . .
O77 U15 O91 69.8(6) 12 .
O77 U15 O91 137.6(6) . .
O73 U15 O91 106.6(6) 12 .
O73 U15 O91 174.2(6) . .
O91 U15 O91 67.8(8) 12 .
O61 U15 U16 74.5(6) . .
O65 U15 U16 106.8(7) . .
O77 U15 U16 103.6(4) 12 .
O77 U15 U16 103.6(4) . .
O73 U15 U16 137.5(4) 12 .
O73 U15 U16 137.5(4) . .
O91 U15 U16 36.8(4) 12 .
O91 U15 U16 36.8(4) . .
O61 U15 K6 20.6(4) . 12
O65 U15 K6 160.1(4) . 12
O77 U15 K6 110.5(4) 12 12
O77 U15 K6 78.2(4) . 12
O73 U15 K6 108.6(4) 12 12
O73 U15 K6 87.4(4) . 12
O91 U15 K6 70.5(4) 12 12
O91 U15 K6 89.2(4) . 12
U16 U15 K6 63.36(13) . 12
O61 U15 K6 20.6(4) . .
O65 U15 K6 160.1(4) . .
O77 U15 K6 78.2(4) 12 .
O77 U15 K6 110.5(4) . .
O73 U15 K6 87.4(4) 12 .
O73 U15 K6 108.6(4) . .
O91 U15 K6 89.2(4) 12 .
O91 U15 K6 70.5(4) . .
U16 U15 K6 63.36(13) . .
K6 U15 K6 33.2(2) 12 .
O58 U16 O82 177.5(9) . .
O58 U16 O69 92.5(4) . 12
O82 U16 O69 86.9(4) . 12
O58 U16 O69 92.5(4) . .
O82 U16 O69 86.9(4) . .
O69 U16 O69 152.2(7) 12 .
O58 U16 O71 90.7(6) . 12
O82 U16 O71 87.4(6) . 12
O69 U16 O71 36.5(5) 12 12
O69 U16 O71 116.1(5) . 12
O58 U16 O71 90.7(6) . .
O82 U16 O71 87.4(6) . .
O69 U16 O71 116.1(5) 12 .
O69 U16 O71 36.5(5) . .
O71 U16 O71 79.8(7) 12 .
O58 U16 O91 89.8(7) . .
O82 U16 O91 92.3(7) . .
O69 U16 O91 136.9(5) 12 .
O69 U16 O91 70.5(5) . .
O71 U16 O91 173.3(5) 12 .
O71 U16 O91 106.9(5) . .
O58 U16 O91 89.8(7) . 12
O82 U16 O91 92.3(7) . 12
O69 U16 O91 70.5(5) 12 12
O69 U16 O91 136.9(5) . 12
O71 U16 O91 106.9(5) 12 12
O71 U16 O91 173.3(6) . 12
O91 U16 O91 66.4(8) . 12
O58 U16 U15 74.9(7) . .
O82 U16 U15 107.6(7) . .
O69 U16 U15 103.9(3) 12 .
O69 U16 U15 103.9(3) . .
O71 U16 U15 138.1(3) 12 .
O71 U16 U15 138.1(3) . .
O91 U16 U15 36.1(4) . .
O91 U16 U15 36.1(4) 12 .
O58 U16 K6 20.8(4) . .
O82 U16 K6 160.6(4) . .
O69 U16 K6 111.6(4) 12 .
O69 U16 K6 79.2(4) . .
O71 U16 K6 110.8(4) 12 .
O71 U16 K6 89.3(4) . .
O91 U16 K6 70.5(4) . .
O91 U16 K6 88.8(4) 12 .
U15 U16 K6 63.56(13) . .
O58 U16 K6 20.8(4) . 12
O82 U16 K6 160.6(4) . 12
O69 U16 K6 79.2(4) 12 12
O69 U16 K6 111.6(4) . 12
O71 U16 K6 89.3(4) 12 12
O71 U16 K6 110.8(4) . 12
O91 U16 K6 88.8(4) . 12
O91 U16 K6 70.5(4) 12 12
U15 U16 K6 63.56(13) . 12
K6 U16 K6 33.3(2) . 12
O32 K1 O32 122.2(6) . 10_557
O32 K1 O12 65.6(3) . .
O32 K1 O12 65.6(3) 10_557 .
O32 K1 O45 121.4(5) . 10_557
O32 K1 O45 65.8(4) 10_557 10_557
O12 K1 O45 122.1(5) . 10_557
O32 K1 O45 65.8(4) . .
O32 K1 O45 121.4(5) 10_557 .
O12 K1 O45 122.1(5) . .
O45 K1 O45 64.2(6) 10_557 .
O32 K1 U14 111.8(3) . 10_557
O32 K1 U14 13.1(3) 10_557 10_557
O12 K1 U14 62.6(2) . 10_557
O45 K1 U14 62.8(3) 10_557 10_557
O45 K1 U14 111.1(3) . 10_557
O32 K1 U14 13.1(3) . .
O32 K1 U14 111.8(3) 10_557 .
O12 K1 U14 62.6(2) . .
O45 K1 U14 111.1(3) 10_557 .
O45 K1 U14 62.8(3) . .
U14 K1 U14 100.36(15) 10_557 .
O32 K1 U7 62.6(3) . .
O32 K1 U7 62.6(3) 10_557 .
O12 K1 U7 13.6(4) . .
O45 K1 U7 111.2(3) 10_557 .
O45 K1 U7 111.2(3) . .
U14 K1 U7 56.50(8) 10_557 .
U14 K1 U7 56.50(8) . .
O32 K1 U9 111.4(3) . 10_557
O32 K1 U9 62.5(3) 10_557 10_557
O12 K1 U9 111.5(4) . 10_557
O45 K1 U9 13.0(3) 10_557 10_557
O45 K1 U9 61.8(3) . 10_557
U14 K1 U9 56.56(7) 10_557 10_557
U14 K1 U9 100.01(15) . 10_557
U7 K1 U9 99.65(14) . 10_557
O32 K1 U9 62.5(3) . .
O32 K1 U9 111.4(3) 10_557 .
O12 K1 U9 111.5(4) . .
O45 K1 U9 61.8(3) 10_557 .
O45 K1 U9 13.0(3) . .
U14 K1 U9 100.01(15) 10_557 .
U14 K1 U9 56.56(7) . .
U7 K1 U9 99.65(14) . .
U9 K1 U9 56.32(9) 10_557 .
O98 K2 O22 75.8(5) . 13_556
O98 K2 O3 175.4(5) . .
O22 K2 O3 107.7(4) 13_556 .
O98 K2 O2 79.8(5) . 13_556
O22 K2 O2 93.6(4) 13_556 13_556
O3 K2 O2 102.7(4) . 13_556
O98 K2 O10 144.7(5) . .
O22 K2 O10 127.0(4) 13_556 .
O3 K2 O10 30.8(4) . .
O2 K2 O10 119.6(4) 13_556 .
O98 K2 O105 81.1(6) . 13_556
O22 K2 O105 151.9(6) 13_556 13_556
O3 K2 O105 94.7(6) . 13_556
O2 K2 O105 98.0(6) 13_556 13_556
O10 K2 O105 67.8(6) . 13_556
O98 K2 O56 120.5(5) . .
O22 K2 O56 69.0(4) 13_556 .
O3 K2 O56 59.3(4) . .
O2 K2 O56 146.3(4) 13_556 .
O10 K2 O56 60.5(4) . .
O105 K2 O56 110.9(5) 13_556 .
O98 K2 O3 102.5(5) . 13_556
O22 K2 O3 53.4(4) 13_556 13_556
O3 K2 O3 82.0(4) . 13_556
O2 K2 O3 54.3(4) 13_556 13_556
O10 K2 O3 112.8(4) . 13_556
O105 K2 O3 149.8(6) 13_556 13_556
O56 K2 O3 93.3(4) . 13_556
O98 K2 O78 121.9(5) . .
O22 K2 O78 146.6(4) 13_556 .
O3 K2 O78 56.6(4) . .
O2 K2 O78 65.6(4) 13_556 .
O10 K2 O78 56.2(4) . .
O105 K2 O78 60.8(5) 13_556 .
O56 K2 O78 113.6(4) . .
O3 K2 O78 93.5(3) 13_556 .
O98 K2 C4 67.7(5) . 13_556
O22 K2 C4 20.4(4) 13_556 13_556
O3 K2 C4 114.6(5) . 13_556
O2 K2 C4 109.4(5) 13_556 13_556
O10 K2 C4 123.0(5) . 13_556
O105 K2 C4 133.0(6) 13_556 13_556
O56 K2 C4 62.6(4) . 13_556
O3 K2 C4 73.8(4) 13_556 13_556
O78 K2 C4 166.1(5) . 13_556
O98 K2 C10 73.6(5) . 13_556
O22 K2 C10 108.1(5) 13_556 13_556
O3 K2 C10 107.5(5) . 13_556
O2 K2 C10 18.3(4) 13_556 13_556
O10 K2 C10 114.9(5) . 13_556
O105 K2 C10 80.0(6) 13_556 13_556
O56 K2 C10 162.6(5) . 13_556
O3 K2 C10 72.6(4) 13_556 13_556
O78 K2 C10 58.7(4) . 13_556
C4 K2 C10 120.5(5) 13_556 13_556
O98 K2 U1 142.9(4) . .
O22 K2 U1 91.1(3) 13_556 .
O3 K2 U1 35.6(3) . .
O2 K2 U1 136.4(3) 13_556 .
O10 K2 U1 36.1(3) . .
O105 K2 U1 97.9(5) 13_556 .
O56 K2 U1 25.9(3) . .
O3 K2 U1 96.6(3) 13_556 .
O78 K2 U1 87.8(3) . .
C4 K2 U1 88.0(4) 13_556 .
C10 K2 U1 143.1(4) 13_556 .
K3 K3 O49 112.8(3) 3_556 10_557
K3 K3 O49 112.8(3) 3_556 .
O49 K3 O49 127.5(7) 10_557 .
K3 K3 O16 60.4(3) 3_556 10_557
O49 K3 O16 64.3(4) 10_557 10_557
O49 K3 O16 121.5(6) . 10_557
K3 K3 O16 60.4(3) 3_556 .
O49 K3 O16 121.5(6) 10_557 .
O49 K3 O16 64.3(4) . .
O16 K3 O16 64.4(7) 10_557 .
K3 K3 O47 173.9(5) 3_556 .
O49 K3 O47 68.8(4) 10_557 .
O49 K3 O47 68.8(4) . .
O16 K3 O47 124.4(5) 10_557 .
O16 K3 O47 124.4(5) . .
K3 K3 U2 171.12(18) 3_556 .
O49 K3 U2 65.4(3) 10_557 .
O49 K3 U2 65.4(3) . .
O16 K3 U2 112.5(4) 10_557 .
O16 K3 U2 112.5(4) . .
O47 K3 U2 15.0(4) . .
K3 K3 U12 118.84(13) 3_556 10_557
O49 K3 U12 14.8(3) 10_557 10_557
O49 K3 U12 114.5(5) . 10_557
O16 K3 U12 62.7(3) 10_557 10_557
O16 K3 U12 111.3(5) . 10_557
O47 K3 U12 64.2(3) . 10_557
U2 K3 U12 57.25(14) . 10_557
K3 K3 U12 118.84(13) 3_556 .
O49 K3 U12 114.5(5) 10_557 .
O49 K3 U12 14.8(3) . .
O16 K3 U12 111.3(5) 10_557 .
O16 K3 U12 62.7(3) . .
O47 K3 U12 64.2(3) . .
U2 K3 U12 57.25(14) . .
U12 K3 U12 100.8(3) 10_557 .
K3 K3 U8 71.49(16) 3_556 .
O49 K3 U8 111.1(5) 10_557 .
O49 K3 U8 62.1(3) . .
O16 K3 U8 61.3(4) 10_557 .
O16 K3 U8 13.7(3) . .
O47 K3 U8 113.8(5) . .
U2 K3 U8 100.7(3) . .
U12 K3 U8 99.4(3) 10_557 .
U12 K3 U8 56.79(13) . .
K3 K3 U8 71.49(16) 3_556 10_557
O49 K3 U8 62.1(3) 10_557 10_557
O49 K3 U8 111.1(5) . 10_557
O16 K3 U8 13.7(3) 10_557 10_557
O16 K3 U8 61.3(4) . 10_557
O47 K3 U8 113.8(5) . 10_557
U2 K3 U8 100.7(3) . 10_557
U12 K3 U8 56.79(13) 10_557 10_557
U12 K3 U8 99.4(3) . 10_557
U8 K3 U8 54.98(16) . 10_557
O100 K4 O67 119.9(6) . .
O100 K4 O99 139.6(7) . .
O67 K4 O99 71.6(5) . .
O100 K4 O6 71.1(6) . .
O67 K4 O6 93.6(4) . .
O99 K4 O6 69.6(5) . .
O100 K4 O76 69.6(6) . 5_545
O67 K4 O76 90.4(4) . 5_545
O99 K4 O76 150.4(6) . 5_545
O6 K4 O76 136.6(5) . 5_545
O100 K4 O41 67.5(6) . .
O67 K4 O41 57.0(4) . .
O99 K4 O41 96.9(5) . .
O6 K4 O41 55.7(4) . .
O76 K4 O41 92.2(4) 5_545 .
O100 K4 U2 90.3(5) . .
O67 K4 U2 29.9(3) . .
O99 K4 U2 91.1(5) . .
O6 K4 U2 79.2(3) . .
O76 K4 U2 83.3(3) 5_545 .
O41 K4 U2 29.2(3) . .
O100 K4 U12 58.4(5) . .
O67 K4 U12 79.9(3) . .
O99 K4 U12 89.8(4) . .
O6 K4 U12 29.3(3) . .
O76 K4 U12 110.5(4) 5_545 .
O41 K4 U12 28.5(2) . .
U2 K4 U12 56.27(10) . .
O100 K4 U5 59.1(5) . 5_545
O67 K4 U5 98.8(3) . 5_545
O99 K4 U5 161.2(5) . 5_545
O6 K4 U5 128.1(4) . 5_545
O76 K4 U5 11.1(3) 5_545 5_545
O41 K4 U5 90.7(3) . 5_545
U2 K4 U5 87.26(15) . 5_545
U12 K4 U5 104.69(18) . 5_545
K5 K5 O68 176.0(4) 12 .
K5 K5 O60 114.0(3) 12 .
O68 K5 O60 66.3(4) . .
K5 K5 O33 62.2(2) 12 .
O68 K5 O33 121.4(5) . .
O60 K5 O33 120.6(6) . .
K5 K5 O27 62.3(2) 12 .
O68 K5 O27 120.4(5) . .
O60 K5 O27 64.4(4) . .
O33 K5 O27 63.9(6) . .
K5 K5 O7 115.4(3) 12 .
O68 K5 O7 66.3(4) . .
O60 K5 O7 124.0(5) . .
O33 K5 O7 65.3(4) . .
O27 K5 O7 120.7(6) . .
K5 K5 U4 170.16(14) 12 .
O68 K5 U4 13.8(3) . .
O60 K5 U4 63.4(3) . .
O33 K5 U4 110.2(3) . .
O27 K5 U4 109.3(3) . .
O7 K5 U4 63.3(3) . .
K5 K5 U10 119.60(11) 12 .
O68 K5 U10 63.0(3) . .
O60 K5 U10 112.7(4) . .
O33 K5 U10 61.9(3) . .
O27 K5 U10 109.4(5) . .
O7 K5 U10 14.1(3) . .
U4 K5 U10 56.67(11) . .
K5 K5 U1 118.61(10) 12 .
O68 K5 U1 62.7(3) . .
O60 K5 U1 13.6(3) . .
O33 K5 U1 110.2(4) . .
O27 K5 U1 61.4(3) . .
O7 K5 U1 112.8(4) . .
U4 K5 U1 56.59(10) . .
U10 K5 U1 100.49(19) . .
K5 K5 U11 72.60(10) 12 .
O68 K5 U11 110.5(4) . .
O60 K5 U11 62.3(3) . .
O33 K5 U11 60.8(4) . .
O27 K5 U11 12.6(3) . .
O7 K5 U11 110.6(4) . .
U4 K5 U11 98.44(19) . .
U10 K5 U11 98.4(2) . .
U1 K5 U11 56.20(12) . .
K5 K5 U3 72.61(10) 12 .
O68 K5 U3 111.2(4) . .
O60 K5 U3 110.3(4) . .
O33 K5 U3 13.0(3) . .
O27 K5 U3 60.3(4) . .
O7 K5 U3 63.2(3) . .
U4 K5 U3 99.0(2) . .
U10 K5 U3 56.55(12) . .
U1 K5 U3 98.8(2) . .
U11 K5 U3 54.40(12) . .
K6 K6 O25 177.1(4) 12 .
K6 K6 O58 63.4(3) 12 .
O25 K6 O58 117.9(5) . .
K6 K6 O61 63.5(3) 12 .
O25 K6 O61 119.3(5) . .
O58 K6 O61 64.4(6) . .
K6 K6 O59 115.4(3) 12 12
O25 K6 O59 66.5(4) . 12
O58 K6 O59 120.3(6) . 12
O61 K6 O59 64.5(5) . 12
K6 K6 O50 114.7(3) 12 .
O25 K6 O50 64.7(4) . .
O58 K6 O50 63.8(5) . .
O61 K6 O50 119.7(6) . .
O59 K6 O50 123.2(5) 12 .
K6 K6 U6 169.76(15) 12 .
O25 K6 U6 12.9(3) . .
O58 K6 U6 108.1(3) . .
O61 K6 U6 108.2(3) . .
O59 K6 U6 62.8(3) 12 .
O50 K6 U6 63.1(3) . .
K6 K6 U16 73.37(12) 12 .
O25 K6 U16 108.3(4) . .
O58 K6 U16 12.9(3) . .
O61 K6 U16 60.0(4) . .
O59 K6 U16 109.4(4) 12 .
O50 K6 U16 62.6(3) . .
U6 K6 U16 97.4(2) . .
K6 K6 U15 73.40(12) 12 .
O25 K6 U15 109.5(4) . .
O58 K6 U15 60.2(5) . .
O61 K6 U15 12.7(3) . .
O59 K6 U15 63.1(3) 12 .
O50 K6 U15 109.1(4) . .
U6 K6 U15 97.6(2) . .
U16 K6 U15 53.08(13) . .
K6 K6 U5 119.01(12) 12 12
O25 K6 U5 63.3(3) . 12
O58 K6 U5 109.7(5) . 12
O61 K6 U5 60.7(3) . 12
O59 K6 U5 12.9(3) 12 12
O50 K6 U5 112.9(4) . 12
U6 K6 U5 56.82(12) . 12
U16 K6 U5 98.0(2) . 12
U15 K6 U5 56.44(13) . 12
K6 K6 U13 118.87(11) 12 .
O25 K6 U13 61.3(3) . .
O58 K6 U13 60.2(3) . .
O61 K6 U13 108.6(5) . .
O59 K6 U13 112.0(4) 12 .
O50 K6 U13 13.8(3) . .
U6 K6 U13 56.46(12) . .
U16 K6 U13 55.76(13) . .
U15 K6 U13 97.0(2) . .
U5 K6 U13 100.8(2) 12 .
O15 O1 U8 71.0(7) . .
O15 O1 U12 69.4(7) . .
U8 O1 U12 125.2(6) . .
C10 O2 U1 120.4(13) . .
C10 O2 K2 116.3(13) . 13_556
U1 O2 K2 122.5(5) . 13_556
O10 O3 U1 72.2(7) . .
O10 O3 U4 70.5(7) . .
U1 O3 U4 126.4(6) . .
O10 O3 K2 76.1(7) . .
U1 O3 K2 100.4(5) . .
U4 O3 K2 106.4(5) . .
O10 O3 K2 173.8(9) . 13_556
U1 O3 K2 111.0(5) . 13_556
U4 O3 K2 110.1(4) . 13_556
K2 O3 K2 98.0(4) . 13_556
O24 O4 U9 71.8(6) . 10_557
O24 O4 U9 71.8(6) . .
U9 O4 U9 126.6(9) 10_557 .
O38 O5 U4 72.5(7) . .
O38 O5 U10 69.4(7) . .
U4 O5 U10 125.7(6) . .
C7 O6 U12 121.2(13) . .
C7 O6 K4 120.8(13) . .
U12 O6 K4 115.0(5) . .
U10 O7 K5 142.7(7) . .
O20 O9 U10 70.6(7) . .
O20 O9 U3 71.1(7) . .
U10 O9 U3 125.7(6) . .
O3 O10 U4 72.4(7) . .
O3 O10 U1 70.8(7) . .
U4 O10 U1 126.7(6) . .
O3 O10 K2 73.2(7) . .
U4 O10 K2 105.9(5) . .
U1 O10 K2 98.8(5) . .
O35 O11 U1 72.6(7) . .
O35 O11 U11 70.3(7) . .
U1 O11 U11 125.7(6) . .
U7 O12 K1 144.6(9) . .
C1 O13 U6 123.7(13) . .
O41 O14 U2 71.0(7) . .
O41 O14 U12 71.1(7) . .
U2 O14 U12 128.3(6) . .
O1 O15 U12 72.4(7) . .
O1 O15 U8 70.7(7) . .
U12 O15 U8 127.1(6) . .
U8 O16 K3 144.4(6) . .
U8 O16 K3 144.4(6) . 3_556
K3 O16 K3 59.3(6) . 3_556
C1 O17 U9 122.4(12) . .
C7 O18 U10 121.2(13) . .
O26 O19 U14 70.4(8) . .
O26 O19 U9 73.0(8) . .
U14 O19 U9 126.4(7) . .
O9 O20 U10 71.5(7) . .
O9 O20 U3 71.8(7) . .
U10 O20 U3 126.7(6) . .
C3 O21 U4 118.5(13) . .
C4 O22 U4 121.3(13) . .
C4 O22 K2 111.9(12) . 13_556
U4 O22 K2 125.9(6) . 13_556
O4 O24 U9 70.2(5) . 10_557
O4 O24 U9 70.2(5) . .
U9 O24 U9 124.5(8) 10_557 .
U6 O25 K6 146.9(7) . .
O19 O26 U14 72.7(8) . .
O19 O26 U9 70.7(8) . .
U14 O26 U9 126.4(6) . .
U11 O27 K5 146.8(6) . .
U11 O27 K5 146.8(6) . 12
K5 O27 K5 55.4(5) . 12
C9 O28 U13 121.6(13) . .
C6 O30 U5 123.7(16) . .
U14 O32 K1 146.1(7) . .
U3 O33 K5 146.1(6) . .
U3 O33 K5 146.1(6) . 12
K5 O33 K5 55.6(5) . 12
O11 O35 U11 72.1(7) . .
O11 O35 U1 69.3(7) . .
U11 O35 U1 124.7(6) . .
C8 O36 U10 120.6(12) . .
C10 O37 U13 120.0(13) . .
O5 O38 U10 72.9(7) . .
O5 O38 U4 70.1(7) . .
U10 O38 U4 126.3(6) . .
C3 O39 U14 118.8(14) . .
C2 O40 U9 120.3(13) . .
O14 O41 U2 71.7(7) . .
O14 O41 U12 71.9(7) . .
U2 O41 U12 129.2(5) . .
O14 O41 K4 162.9(9) . .
U2 O41 K4 111.5(5) . .
U12 O41 K4 113.7(5) . .
O44 O42 U7 71.8(7) . .
O44 O42 U14 71.7(7) . .
U7 O42 U14 126.3(6) . .
C8 O43 U12 120.3(12) . .
O42 O44 U14 71.3(7) . .
O42 O44 U7 71.2(7) . .
U14 O44 U7 125.6(6) . .
U9 O45 K1 145.6(7) . .
U2 O47 K3 139.7(10) . .
C4 O48 U14 121.7(13) . .
U12 O49 K3 141.5(7) . .
U13 O50 K6 143.3(7) . .
C9 O52 U1 122.0(13) . .
C11 O53 U7 120.4(13) . .
C2 O55 U6 121.9(14) . .
U1 O56 K2 106.6(6) . .
O72 O57 U6 73.9(8) . .
O72 O57 U13 71.4(7) . .
U6 O57 U13 126.5(6) . .
U16 O58 K6 146.3(7) . .
U16 O58 K6 146.3(7) . 12
K6 O58 K6 53.2(5) . 12
U5 O59 K6 145.9(7) . 12
U1 O60 K5 144.3(7) . .
U15 O61 K6 146.7(6) . 12
U15 O61 K6 146.7(6) . .
K6 O61 K6 52.9(5) 12 .
C5 O62 U5 120.2(15) . .
O70 O63 U5 72.8(8) . .
O70 O63 U6 71.4(8) . 12
U5 O63 U6 127.3(6) . 12
C11 O67 U2 121.4(12) . .
C11 O67 K4 119.2(12) . .
U2 O67 K4 116.1(5) . .
U4 O68 K5 144.3(7) . .
O71 O69 U13 73.5(8) . .
O71 O69 U16 72.7(8) . .
U13 O69 U16 125.9(6) . .
O63 O70 U6 71.7(8) . 12
O63 O70 U5 70.6(8) . .
U6 O70 U5 126.1(6) 12 .
O69 O71 U13 69.2(8) . .
O69 O71 U16 70.8(8) . .
U13 O71 U16 122.1(6) . .
O57 O72 U13 72.0(8) . .
O57 O72 U6 69.6(7) . .
U13 O72 U6 124.1(6) . .
O77 O73 U5 69.8(8) . .
O77 O73 U15 71.1(8) . .
U5 O73 U15 123.4(7) . .
U5 O76 K4 150.5(7) . 5_455
O73 O77 U5 72.2(8) . .
O73 O77 U15 72.0(8) . .
U5 O77 U15 125.5(6) . .
U4 O78 K2 101.7(5) . .
O81 O81 U8 70.7(5) 3_556 10_557
O81 O81 U8 70.7(5) 3_556 .
U8 O81 U8 125.0(9) 10_557 .
O84 O84 U3 67.8(4) 12 .
O84 O84 U11 68.0(4) 12 .
U3 O84 U11 121.3(7) . .
U15 O91 U16 107.2(7) . .
O13 C1 O17 131.6(19) . .
O13 C1 C2 114.5(17) . .
O17 C1 C2 113.8(17) . .
O55 C2 O40 128(2) . .
O55 C2 C1 115.1(18) . .
O40 C2 C1 117.1(18) . .
O39 C3 O21 125(2) . .
O39 C3 C4 115.9(19) . .
O21 C3 C4 117.9(19) . .
O48 C4 O22 128(2) . .
O48 C4 C3 116.9(19) . .
O22 C4 C3 115.2(18) . .
O48 C4 K2 80.4(12) . 13_556
O22 C4 K2 47.6(10) . 13_556
C3 C4 K2 159.1(14) . 13_556
O62 C5 O62 127(3) . 10_557
O62 C5 C6 116.4(14) . .
O62 C5 C6 116.4(14) 10_557 .
O30 C6 O30 132(3) . 10_557
O30 C6 C5 113.7(15) . .
O30 C6 C5 113.7(15) 10_557 .
O18 C7 O6 128(2) . .
O18 C7 C8 115.1(18) . .
O6 C7 C8 117.1(18) . .
O36 C8 O43 126.8(18) . .
O36 C8 C7 117.5(17) . .
O43 C8 C7 115.7(17) . .
O52 C9 O28 129(2) . .
O52 C9 C10 115.5(18) . .
O28 C9 C10 115.6(18) . .
O2 C10 O37 126(2) . .
O2 C10 C9 116.5(19) . .
O37 C10 C9 116.3(18) . .
O2 C10 K2 45.4(10) . 13_556
O37 C10 K2 81.0(12) . 13_556
C9 C10 K2 158.5(14) . 13_556
O53 C11 O67 128.5(19) . .
O53 C11 C11 116.2(11) . 10_557
O67 C11 C11 115.2(11) . 10_557

loop_
_geom_bond_atom_site_label_1
_geom_bond_atom_site_label_2
_geom_bond_distance
_geom_bond_site_symmetry_2
U1 O60 1.783(13) .
U1 O56 1.792(13) .
U1 O11 2.312(14) .
U1 O3 2.327(13) .
U1 O10 2.346(13) .
U1 O35 2.359(13) .
U1 O2 2.453(14) .
U1 O52 2.466(15) .
U1 K2 3.934(5) .
U1 K5 4.419(9) .
U2 O47 1.755(18) .
U2 O31 1.783(17) .
U2 O41 2.321(13) .
U2 O41 2.321(13) 10_557
U2 O14 2.329(14) 10_557
U2 O14 2.329(14) .
U2 O67 2.463(13) .
U2 O67 2.463(13) 10_557
U2 K3 4.387(12) .
U2 K4 4.432(8) 10_557
U2 K4 4.432(8) .
U3 O33 1.785(18) .
U3 O54 1.82(2) .
U3 O84 2.315(17) 12
U3 O84 2.315(17) .
U3 O20 2.368(14) .
U3 O20 2.368(14) 12
U3 O9 2.377(14) .
U3 O9 2.377(14) 12
U3 U11 4.0600(17) .
U3 K5 4.443(10) .
U3 K5 4.443(10) 12
U4 O68 1.794(14) .
U4 O78 1.800(13) .
U4 O10 2.327(13) .
U4 O5 2.337(14) .
U4 O3 2.353(13) .
U4 O38 2.371(14) .
U4 O22 2.435(14) .
U4 O21 2.471(14) .
U4 K2 4.118(5) .
U4 K5 4.392(8) .
U5 O59 1.778(14) .
U5 O76 1.786(14) .
U5 O77 2.319(15) .
U5 O63 2.340(15) .
U5 O73 2.352(15) .
U5 O70 2.369(14) .
U5 O30 2.440(15) .
U5 O62 2.470(15) .
U5 K6 4.456(9) 12
U5 K4 4.566(8) 5_455
U6 O25 1.785(14) .
U6 O79 1.819(15) .
U6 O57 2.334(14) .
U6 O70 2.337(14) 12
U6 O63 2.342(15) 12
U6 O72 2.392(13) .
U6 O13 2.447(14) .
U6 O55 2.464(15) .
U6 K6 4.360(9) .
U7 O12 1.790(18) .
U7 O34 1.828(18) .
U7 O42 2.338(14) 10_557
U7 O42 2.338(14) .
U7 O44 2.347(13) 10_557
U7 O44 2.347(13) .
U7 O53 2.446(14) .
U7 O53 2.446(14) 10_557
U7 K1 4.416(7) .
U8 O66 1.78(2) .
U8 O16 1.803(18) .
U8 O81 2.312(10) .
U8 O81 2.312(10) 3_556
U8 O1 2.357(14) 12
U8 O1 2.357(14) .
U8 O15 2.362(13) .
U8 O15 2.362(13) 12
U8 K3 4.443(12) .
U8 K3 4.443(12) 3_556
U9 O45 1.762(14) .
U9 O74 1.791(14) .
U9 O4 2.340(9) .
U9 O19 2.344(15) .
U9 O24 2.363(9) .
U9 O26 2.375(15) .
U9 O17 2.457(14) .
U9 O40 2.458(14) .
U9 K1 4.431(6) .
U10 O7 1.770(13) .
U10 O75 1.789(15) .
U10 O38 2.313(13) .
U10 O20 2.325(14) .
U10 O9 2.337(14) .
U10 O5 2.360(14) .
U10 O18 2.430(14) .
U10 O36 2.446(13) .
U10 K5 4.412(9) .
U11 O27 1.764(19) .
U11 O51 1.77(2) .
U11 O84 2.343(17) 12
U11 O84 2.343(17) .
U11 O35 2.351(13) .
U11 O35 2.351(13) 12
U11 O11 2.377(14) .
U11 O11 2.377(14) 12
U11 K5 4.439(10) .
U11 K5 4.439(10) 12
U12 O46 1.785(14) .
U12 O49 1.804(13) .
U12 O15 2.341(13) .
U12 O41 2.343(12) .
U12 O14 2.354(13) .
U12 O1 2.384(14) .
U12 O6 2.434(13) .
U12 O43 2.497(13) .
U12 K3 4.409(9) .
U12 K4 4.504(8) .
U13 O50 1.799(13) .
U13 O80 1.808(15) .
U13 O69 2.298(14) .
U13 O72 2.350(14) .
U13 O57 2.358(14) .
U13 O71 2.358(14) .
U13 O37 2.449(14) .
U13 O28 2.462(14) .
U13 K6 4.494(10) .
U14 O23 1.784(15) .
U14 O32 1.787(13) .
U14 O26 2.310(15) .
U14 O42 2.338(14) .
U14 O19 2.342(15) .
U14 O44 2.344(13) .
U14 O48 2.425(14) .
U14 O39 2.445(15) .
U14 K1 4.397(5) .
U15 O61 1.763(19) .
U15 O65 1.86(2) .
U15 O77 2.395(15) 12
U15 O77 2.395(15) .
U15 O73 2.408(15) 12
U15 O73 2.408(15) .
U15 O91 2.423(18) 12
U15 O91 2.423(18) .
U15 U16 3.9335(18) .
U15 K6 4.405(11) 12
U15 K6 4.405(11) .
U16 O58 1.77(2) .
U16 O82 1.79(2) .
U16 O69 2.370(14) 12
U16 O69 2.370(14) .
U16 O71 2.395(14) 12
U16 O71 2.395(14) .
U16 O91 2.466(18) .
U16 O91 2.466(18) 12
U16 K6 4.397(11) .
U16 K6 4.397(11) 12
K1 O32 2.800(14) .
K1 O32 2.800(14) 10_557
K1 O12 2.83(2) .
K1 O45 2.864(15) 10_557
K1 O45 2.864(15) .
K1 U14 4.397(5) 10_557
K1 U9 4.431(6) 10_557
K2 O98 2.721(19) .
K2 O22 2.740(15) 13_556
K2 O3 2.780(14) .
K2 O2 2.807(14) 13_556
K2 O10 2.819(14) .
K2 O105 2.85(2) 13_556
K2 O56 3.028(14) .
K2 O3 3.237(14) 13_556
K2 O78 3.358(14) .
K2 C4 3.44(2) 13_556
K2 C10 3.54(2) 13_556
K3 K3 2.82(2) 3_556
K3 O49 2.852(14) 10_557
K3 O49 2.852(14) .
K3 O16 2.852(19) 10_557
K3 O16 2.852(19) .
K3 O47 2.90(2) .
K3 U12 4.409(9) 10_557
K3 U8 4.443(12) 10_557
K4 O100 2.41(2) .
K4 O67 2.755(15) .
K4 O99 2.77(2) .
K4 O6 2.899(15) .
K4 O76 2.926(17) 5_545
K4 O41 3.018(15) .
K4 U5 4.566(8) 5_545
K5 K5 2.655(15) 12
K5 O68 2.808(16) .
K5 O60 2.846(16) .
K5 O33 2.848(19) .
K5 O27 2.856(19) .
K5 O7 2.872(16) .
K6 K6 2.516(18) 12
K6 O25 2.754(16) .
K6 O58 2.81(2) .
K6 O61 2.82(2) .
K6 O59 2.871(17) 12
K6 O50 2.921(16) .
K6 U5 4.456(9) 12
O1 O15 1.549(19) .
O2 C10 1.24(2) .
O2 K2 2.807(14) 13_556
O3 O10 1.485(18) .
O3 K2 3.237(14) 13_556
O4 O24 1.53(3) .
O4 U9 2.340(9) 10_557
O5 O38 1.509(19) .
O6 C7 1.28(2) .
O9 O20 1.510(19) .
O11 O35 1.524(19) .
O13 C1 1.22(2) .
O14 O41 1.487(18) .
O16 K3 2.852(19) 3_556
O17 C1 1.25(2) .
O18 C7 1.26(2) .
O19 O26 1.47(2) .
O21 C3 1.29(3) .
O22 C4 1.29(2) .
O22 K2 2.740(15) 13_556
O24 U9 2.363(9) 10_557
O27 K5 2.856(19) 12
O28 C9 1.24(2) .
O30 C6 1.233(18) .
O33 K5 2.848(19) 12
O36 C8 1.22(2) .
O37 C10 1.29(2) .
O39 C3 1.27(3) .
O40 C2 1.25(2) .
O42 O44 1.486(19) .
O43 C8 1.26(2) .
O48 C4 1.21(2) .
O52 C9 1.20(2) .
O53 C11 1.22(2) .
O55 C2 1.24(2) .
O57 O72 1.480(19) .
O58 K6 2.81(2) 12
O59 K6 2.871(17) 12
O61 K6 2.82(2) 12
O62 C5 1.252(19) .
O63 O70 1.48(2) .
O63 U6 2.342(15) 12
O67 C11 1.30(2) .
O69 O71 1.491(19) .
O70 U6 2.337(14) 12
O73 O77 1.52(2) .
O76 K4 2.926(17) 5_455
O81 O81 1.53(4) 3_556
O81 U8 2.312(10) 10_557
O84 O84 1.75(3) 12
O105 K2 2.85(2) 13_556
C1 C2 1.60(3) .
C3 C4 1.54(3) .
C4 K2 3.44(2) 13_556
C5 O62 1.252(19) 10_557
C5 C6 1.61(4) .
C6 O30 1.233(18) 10_557
C7 C8 1.54(3) .
C9 C10 1.58(3) .
C10 K2 3.54(2) 13_556
C11 C11 1.61(4) 10_557
